data_2203561
loop_
_publ_author_name
'Panneerselvam, Pathus'
'Muthiah, Packianathan Thomas'
'Francis, Savarimuthu'

_publ_section_title
;
 Co-existence of water-mediated and normal base pairs in a
 supramolecular ribbon in 2-amino-4,6-dimethylpyrimidinium bromide
 2-amino-4,6-dimethylpyrimidine monohydrate
;
_journal_issue 5
_journal_name_full 'Acta Crystallographica Section E'
_journal_page_first o747
_journal_page_last o749
_journal_paper_doi 10.1107/S1600536804007597
_journal_volume 60
_journal_year 2004
_chemical_formula_iupac 'C6 H10 N3 + , Br - , C6 H9 N3 , H2 O'
_chemical_formula_moiety 'C6 H10 N3 + , Br - , C6 H9 N3 , H2 O'
_chemical_formula_structural 'C6 H10 N3 + , Br - , C6 H9 N3 , H2 O'
_chemical_formula_sum 'C12 H21 Br N6 O'
_chemical_formula_weight 345.25
_chemical_name_common
;
2-amino-4,6-dimethylpyrimidinium bromide 2-amino-4,6-dimethylpyrimidine
monohydrate
;
_chemical_name_systematic
;
2-amino-4,6-dimethylpyrimidinium bromide 2-amino-4,6-dimethylpyrimidine
monohydrate
;
_space_group_IT_number 2
_symmetry_cell_setting triclinic
_symmetry_space_group_name_Hall '-P 1'
_symmetry_space_group_name_H-M 'P -1'
_atom_sites_solution_hydrogens geom
_atom_sites_solution_primary direct
_atom_sites_solution_secondary difmap
_cell_angle_alpha 79.56(5)
_cell_angle_beta 83.85(4)
_cell_angle_gamma 82.98(6)
_cell_formula_units_Z 2
_cell_length_a 7.002(4)
_cell_length_b 9.438(8)
_cell_length_c 12.658(6)
_cell_measurement_reflns_used 25
_cell_measurement_temperature 293
_cell_measurement_theta_max 25
_cell_measurement_theta_min 3
_cell_volume 813.4(9)
_computing_cell_refinement MolEN
_computing_data_collection 'MolEN (Fair, 1990)'
_computing_data_reduction MolEN
_computing_molecular_graphics 'ORTEP-3 (Farrugia, 1997)'
_computing_publication_material 'PLATON97 (Spek, 1997)'
_computing_structure_refinement 'SHELXL97 (Sheldrick, 1997)'
_computing_structure_solution 'SHELXS97 (Sheldrick, 1997)'
_diffrn_ambient_temperature 293(2)
_diffrn_measured_fraction_theta_full 1.00
_diffrn_measured_fraction_theta_max 1.00
_diffrn_measurement_device_type 'Enraf-Nonius CAD-4'
_diffrn_measurement_method \w/2\q
_diffrn_radiation_monochromator graphite
_diffrn_radiation_source 'fine-focus sealed tube'
_diffrn_radiation_type MoK\a
_diffrn_radiation_wavelength 0.71073
_diffrn_reflns_av_R_equivalents 0.0296
_diffrn_reflns_av_sigmaI/netI 0.0318
_diffrn_reflns_limit_h_max 8
_diffrn_reflns_limit_h_min 0
_diffrn_reflns_limit_k_max 11
_diffrn_reflns_limit_k_min -11
_diffrn_reflns_limit_l_max 15
_diffrn_reflns_limit_l_min -14
_diffrn_reflns_number 3101
_diffrn_reflns_reduction_process
;
 ?
;
_diffrn_reflns_theta_full 24.98
_diffrn_reflns_theta_max 24.98
_diffrn_reflns_theta_min 2.21
_diffrn_standards_decay_% 0
_diffrn_standards_interval_time 60
_diffrn_standards_number 2
_exptl_absorpt_coefficient_mu 2.533
_exptl_absorpt_correction_T_max 0.531
_exptl_absorpt_correction_T_min 0.439
_exptl_absorpt_correction_type '\y scan'
_exptl_absorpt_process_details '(North et al., 1968)'
_exptl_crystal_colour colourless
_exptl_crystal_density_diffrn 1.410
_exptl_crystal_density_meas ?
_exptl_crystal_density_method .
_exptl_crystal_description plate
_exptl_crystal_F_000 356
_exptl_crystal_size_max 0.35
_exptl_crystal_size_mid 0.35
_exptl_crystal_size_min 0.25
_refine_diff_density_max 0.473
_refine_diff_density_min -0.568
_refine_ls_extinction_method none
_refine_ls_goodness_of_fit_ref 1.140
_refine_ls_hydrogen_treatment mixed
_refine_ls_matrix_type full
_refine_ls_number_parameters 187
_refine_ls_number_reflns 2843
_refine_ls_number_restraints 0
_refine_ls_restrained_S_all 1.140
_refine_ls_R_factor_all 0.0739
_refine_ls_R_factor_gt 0.0451
_refine_ls_shift/su_max 0.002
_refine_ls_shift/su_mean 0.000
_refine_ls_structure_factor_coef Fsqd
_refine_ls_weighting_details 'calc w = 1/[\s^2^(Fo^2^)+(0.0646P)^2^+0.8382P] where P = (Fo^2^+2Fc^2^)/3'
_refine_ls_weighting_scheme calc
_refine_ls_wR_factor_gt 0.1134
_refine_ls_wR_factor_ref 0.1360
_reflns_number_gt 2095
_reflns_number_total 2843
_reflns_threshold_expression I>2\s(I)
_cod_data_source_file ci6355.cif
_cod_data_source_block I
_cod_depositor_comments
;
The following automatic conversions were performed:
'_symmetry_cell_setting' value 'Triclinic' changed to 'triclinic'
according to '/home/saulius/struct/CIF-dictionaries/cif_core.dic'
dictionary named 'cif_core.dic' version 2.4.1 from 2010-06-29.

Automatic conversion script
Id: cif_fix_enum 1527 2010-12-29 10:47:43Z saulius 

The following automatic conversions were performed:

'_symmetry_cell_setting' value 'Triclinic' changed to 'triclinic'
according to /home/saulius/struct/CIF-dictionaries/cif_core.dic
dictionary named 'cif_core.dic' version 2.4.1 from 2010-06-29.

Automatic conversion script
Id: cif_fix_values 1715 2011-07-08 13:25:40Z adriana 
;
_cod_database_code 2203561
_cod_database_fobs_code 2203561

loop_
_symmetry_equiv_pos_as_xyz
x,y,z
-x,-y,-z

loop_
_atom_site_aniso_label
_atom_site_aniso_U_11
_atom_site_aniso_U_22
_atom_site_aniso_U_33
_atom_site_aniso_U_12
_atom_site_aniso_U_13
_atom_site_aniso_U_23
N11 0.042(2) 0.0415(19) 0.0333(18) 0.0032(15) -0.0034(15) -0.0115(15)
N12 0.078(3) 0.038(2) 0.035(2) -0.0023(19) 0.0029(18) -0.0099(16)
N13 0.044(2) 0.039(2) 0.0373(19) -0.0059(15) -0.0010(15) -0.0109(16)
C12 0.036(2) 0.039(2) 0.036(2) -0.0006(17) -0.0047(17) -0.0103(18)
C14 0.034(2) 0.039(2) 0.049(3) -0.0035(17) -0.0052(18) -0.0107(19)
C15 0.045(3) 0.043(2) 0.046(3) -0.010(2) -0.005(2) 0.000(2)
C16 0.039(2) 0.056(3) 0.034(2) -0.004(2) -0.0055(18) 0.001(2)
C17 0.079(4) 0.075(4) 0.035(3) -0.006(3) -0.007(2) 0.003(2)
C18 0.074(3) 0.041(3) 0.069(3) -0.015(2) 0.003(3) -0.023(2)
N1 0.045(2) 0.0348(19) 0.046(2) -0.0012(15) -0.0094(17) 0.0002(16)
N2 0.086(3) 0.0323(18) 0.034(2) -0.0067(18) -0.0062(19) -0.0066(15)
N3 0.043(2) 0.0382(19) 0.0368(19) -0.0050(15) -0.0035(15) -0.0099(15)
C2 0.040(2) 0.037(2) 0.037(2) -0.0016(18) -0.0092(18) -0.0044(18)
C4 0.034(2) 0.051(3) 0.037(2) -0.0018(19) -0.0034(18) -0.012(2)
C5 0.040(2) 0.063(3) 0.035(2) -0.002(2) -0.0028(19) -0.003(2)
C6 0.041(2) 0.050(3) 0.041(3) -0.002(2) -0.007(2) 0.004(2)
C7 0.073(4) 0.061(3) 0.053(3) 0.004(3) 0.001(3) 0.016(3)
C8 0.070(3) 0.056(3) 0.049(3) -0.010(2) 0.005(2) -0.026(2)
O1W 0.132(4) 0.048(2) 0.072(3) -0.001(2) -0.024(3) -0.023(2)
Br1 0.0760(4) 0.0533(3) 0.0591(4) 0.0077(2) -0.0149(3) -0.0197(2)

loop_
_atom_site_label
_atom_site_fract_x
_atom_site_fract_y
_atom_site_fract_z
_atom_site_U_iso_or_equiv
_atom_site_thermal_displace_type
_atom_site_calc_flag
_atom_site_refinement_flags
_atom_site_occupancy
_atom_site_type_symbol
N11 0.6470(5) 0.0555(4) 0.7223(3) 0.0389(11) Uani . . 1.000 N
N12 0.5696(6) -0.1002(4) 0.8791(3) 0.0508(14) Uani . . 1.000 N
N13 0.5505(5) 0.1434(4) 0.8841(3) 0.0396(11) Uani . . 1.000 N
C12 0.5885(6) 0.0334(4) 0.8289(3) 0.0367(12) Uani . . 1.000 C
C14 0.5758(6) 0.2755(4) 0.8302(4) 0.0402(14) Uani . . 1.000 C
C15 0.6414(6) 0.3013(5) 0.7217(4) 0.0451(16) Uani . . 1.000 C
C16 0.6747(6) 0.1887(5) 0.6665(3) 0.0440(14) Uani . . 1.000 C
C17 0.7351(8) 0.1979(6) 0.5490(4) 0.065(2) Uani . . 1.000 C
C18 0.5276(8) 0.3967(5) 0.8942(4) 0.0595(17) Uani . . 1.000 C
N1 0.0883(5) 0.3243(4) 0.8157(3) 0.0427(11) Uani . . 1.000 N
N2 -0.0040(6) 0.2064(4) 0.9853(3) 0.0505(13) Uani . . 1.000 N
N3 0.0698(5) 0.0678(4) 0.8529(3) 0.0388(11) Uani . . 1.000 N
C2 0.0540(6) 0.1991(4) 0.8824(3) 0.0380(12) Uani . . 1.000 C
C4 0.1306(6) 0.0610(5) 0.7508(3) 0.0403(14) Uani . . 1.000 C
C5 0.1721(6) 0.1831(5) 0.6777(4) 0.0470(14) Uani . . 1.000 C
C6 0.1467(6) 0.3142(5) 0.7129(4) 0.0455(16) Uani . . 1.000 C
C7 0.1796(8) 0.4529(6) 0.6380(4) 0.0670(19) Uani . . 1.000 C
C8 0.1529(8) -0.0857(5) 0.7183(4) 0.0566(17) Uani . . 1.000 C
O1W 0.0647(7) 0.4027(4) 0.1283(4) 0.0820(18) Uani . . 1.000 O
Br1 0.30561(8) 0.25741(6) 0.35557(4) 0.0621(2) Uani . . 1.000 Br
H5A 0.66230 0.39450 0.68720 0.0540 Uiso . R 1.000 H
H11 0.66730 -0.01740 0.68900 0.0470 Uiso . R 1.000 H
H12A 0.53320 -0.11610 0.94690 0.0610 Uiso . R 1.000 H
H12B 0.59380 -0.17120 0.84410 0.0610 Uiso . R 1.000 H
H17A 0.79330 0.10490 0.53510 0.0960 Uiso calc R 1.000 H
H17B 0.82670 0.26780 0.52760 0.0960 Uiso calc R 1.000 H
H17C 0.62400 0.22700 0.50880 0.0960 Uiso calc R 1.000 H
H18A 0.41780 0.37700 0.94470 0.0890 Uiso calc R 1.000 H
H18B 0.49820 0.48600 0.84620 0.0890 Uiso calc R 1.000 H
H18C 0.63610 0.40430 0.93240 0.0890 Uiso calc R 1.000 H
H2A -0.02970 0.12920 1.02960 0.0600 Uiso . R 1.000 H
H2B -0.01590 0.28830 1.00740 0.0600 Uiso . R 1.000 H
H5 0.21590 0.17690 0.60650 0.0560 Uiso . R 1.000 H
H7A 0.05740 0.50510 0.62060 0.1000 Uiso calc R 1.000 H
H7B 0.25300 0.43170 0.57320 0.1000 Uiso calc R 1.000 H
H7C 0.24950 0.51060 0.67230 0.1000 Uiso calc R 1.000 H
H8A 0.14780 -0.15890 0.78170 0.0850 Uiso calc R 1.000 H
H8B 0.27480 -0.09980 0.67700 0.0850 Uiso calc R 1.000 H
H8C 0.05020 -0.09220 0.67540 0.0850 Uiso calc R 1.000 H
H1A 0.13290 0.37250 0.17610 0.08(2) Uiso d . 1.000 H
H1B 0.00840 0.47740 0.14210 0.10(2) Uiso d . 1.000 H

loop_
_atom_type_symbol
_atom_type_description
_atom_type_scat_dispersion_real
_atom_type_scat_dispersion_imag
_atom_type_scat_source
O O 0.0106 0.0060 'International Tables Vol C Tables 4.2.6.8 and 6.1.1.4'
N N 0.0061 0.0033 'International Tables Vol C Tables 4.2.6.8 and 6.1.1.4'
Br Br -0.2901 2.4595 'International Tables Vol C Tables 4.2.6.8 and 6.1.1.4'
H H 0.0000 0.0000 'International Tables Vol C Tables 4.2.6.8 and 6.1.1.4'
C C 0.0033 0.0016 'International Tables Vol C Tables 4.2.6.8 and 6.1.1.4'

loop_
_geom_angle_atom_site_label_1
_geom_angle_atom_site_label_2
_geom_angle_atom_site_label_3
_geom_angle
_geom_angle_publ_flag
H1A O1W H1B 105.97 no
C12 N11 C16 122.0(4) yes
C12 N13 C14 117.2(4) yes
C12 N11 H11 119.08 no
C16 N11 H11 118.90 no
H12A N12 H12B 120.02 no
C12 N12 H12A 119.95 no
C12 N12 H12B 120.03 no
C2 N1 C6 116.4(4) yes
C2 N3 C4 116.8(4) yes
H2A N2 H2B 119.97 no
C2 N2 H2A 119.99 no
C2 N2 H2B 120.05 no
N12 C12 N13 119.6(4) yes
N11 C12 N13 121.6(4) yes
N11 C12 N12 118.8(4) yes
N13 C14 C15 122.7(4) yes
N13 C14 C18 115.7(4) yes
C15 C14 C18 121.6(4) no
C14 C15 C16 119.2(4) no
C15 C16 C17 126.3(4) no
N11 C16 C17 116.4(4) yes
N11 C16 C15 117.3(4) yes
C14 C15 H5A 120.43 no
C16 C15 H5A 120.37 no
C16 C17 H17B 109.40 no
C16 C17 H17A 109.49 no
H17A C17 H17B 109.53 no
C16 C17 H17C 109.43 no
H17B C17 H17C 109.52 no
H17A C17 H17C 109.46 no
C14 C18 H18B 109.42 no
C14 C18 H18C 109.42 no
C14 C18 H18A 109.44 no
H18A C18 H18B 109.50 no
H18B C18 H18C 109.51 no
H18A C18 H18C 109.55 no
N1 C2 N3 125.3(4) yes
N2 C2 N3 117.2(4) yes
N1 C2 N2 117.5(4) yes
N3 C4 C5 121.7(4) yes
N3 C4 C8 117.0(4) yes
C5 C4 C8 121.4(4) no
C4 C5 C6 118.2(4) no
N1 C6 C7 116.7(4) yes
C5 C6 C7 121.8(5) no
N1 C6 C5 121.5(4) yes
C6 C5 H5 120.85 no
C4 C5 H5 120.92 no
C6 C7 H7A 109.43 no
C6 C7 H7B 109.43 no
H7A C7 H7B 109.53 no
H7A C7 H7C 109.53 no
C6 C7 H7C 109.43 no
H7B C7 H7C 109.48 no
C4 C8 H8B 109.49 no
C4 C8 H8C 109.46 no
C4 C8 H8A 109.42 no
H8A C8 H8C 109.48 no
H8B C8 H8C 109.45 no
H8A C8 H8B 109.53 no

loop_
_geom_bond_atom_site_label_1
_geom_bond_atom_site_label_2
_geom_bond_distance
_geom_bond_publ_flag
O1W H1B 0.80 no
O1W H1A 0.80 no
N11 C16 1.351(6) yes
N11 C12 1.354(5) yes
N12 C12 1.320(5) yes
N13 C12 1.339(5) yes
N13 C14 1.331(6) yes
N11 H11 0.86 no
N12 H12B 0.86 no
N12 H12A 0.86 no
N1 C6 1.338(6) yes
N1 C2 1.353(5) yes
N2 C2 1.334(5) yes
N3 C4 1.327(5) yes
N3 C2 1.346(5) yes
N2 H2A 0.86 no
N2 H2B 0.86 no
C14 C18 1.504(7) no
C14 C15 1.388(7) no
C15 C16 1.359(7) no
C16 C17 1.492(6) no
C15 H5A 0.93 no
C17 H17C 0.96 no
C17 H17A 0.96 no
C17 H17B 0.96 no
C18 H18C 0.96 no
C18 H18B 0.96 no
C18 H18A 0.96 no
C4 C8 1.500(7) no
C4 C5 1.381(7) no
C5 C6 1.375(7) no
C6 C7 1.498(7) no
C5 H5 0.93 no
C7 H7B 0.96 no
C7 H7C 0.96 no
C7 H7A 0.96 no
C8 H8C 0.96 no
C8 H8A 0.96 no
C8 H8B 0.96 no

loop_
_geom_contact_atom_site_label_1
_geom_contact_atom_site_label_2
_geom_contact_distance
_geom_contact_site_symmetry_2
_geom_contact_publ_flag
Br1 N12 3.537(5) 2_656 no
Br1 O1W 3.471(6) . no
Br1 N11 3.248(5) 2_656 no
Br1 H8C 3.1894 2_556 no
Br1 H17C 3.0631 . no
Br1 H12B 2.7874 2_656 no
Br1 H5 3.1425 . no
Br1 H7A 3.2037 2_566 no
Br1 H11 2.4126 2_656 no
Br1 H1A 2.6789 . no
Br1 H8B 3.1478 2_656 no
O1W N2 2.926(6) 1_554 no
O1W N1 2.848(6) 2_566 no
O1W Br1 3.471(6) . no
O1W H2B 2.1815 1_554 no
O1W H8A 2.8862 2_556 no
O1W H18C 2.8945 2_666 no
N1 C14 3.408(6) . no
N1 O1W 2.848(6) 2_566 no
N2 O1W 2.926(6) 1_556 no
N2 N3 3.045(6) 2_557 no
N3 N2 3.045(6) 2_557 no
N11 Br1 3.248(5) 2_656 no
N12 N13 2.993(6) 2_657 no
N12 Br1 3.537(5) 2_656 no
N13 N12 2.993(6) 2_657 no
N1 H1B 2.0546 2_566 no
N3 H2A 2.1872 2_557 no
N13 H12A 2.1341 2_657 no
C2 C14 3.447(7) 1_455 no
C4 C16 3.479(7) 1_455 no
C4 C12 3.421(7) . no
C5 C16 3.494(7) 1_455 no
C5 C17 3.594(8) 1_455 no
C5 C16 3.513(7) . no
C6 C14 3.443(7) . no
C6 C15 3.544(7) 1_455 no
C6 C15 3.464(7) . no
C7 C15 3.561(8) . no
C12 C4 3.421(7) . no
C14 C2 3.447(7) 1_655 no
C14 N1 3.408(6) . no
C14 C6 3.443(7) . no
C15 C6 3.544(7) 1_655 no
C15 C7 3.561(8) . no
C15 C6 3.464(7) . no
C16 C5 3.513(7) . no
C16 C5 3.494(7) 1_655 no
C16 C4 3.479(7) 1_655 no
C17 C5 3.594(8) 1_655 no
C18 C18 3.551(8) 2_667 no
C2 H1B 2.9948 2_566 no
C4 H2A 3.0869 2_557 no
C6 H1B 2.9624 2_566 no
C7 H1B 3.0952 2_566 no
C7 H17B 3.0551 2_666 no
C12 H12A 3.0840 2_657 no
C14 H12A 3.0145 2_657 no
C18 H12A 3.0663 2_657 no
H1A H12B 2.5533 2_656 no
H1A Br1 2.6789 . no
H1B C2 2.9948 2_566 no
H1B N1 2.0546 2_566 no
H1B C6 2.9624 2_566 no
H1B C7 3.0952 2_566 no
H2A N3 2.1872 2_557 no
H2A C4 3.0869 2_557 no
H2A H8A 2.4961 2_557 no
H2B O1W 2.1815 1_556 no
H5 H8B 2.5995 . no
H5 Br1 3.1425 . no
H5 H7B 2.4063 . no
H5A H18B 2.4512 . no
H7A Br1 3.2037 2_566 no
H7B H5 2.4063 . no
H8A O1W 2.8862 2_556 no
H8A H2A 2.4961 2_557 no
H8B Br1 3.1478 2_656 no
H8B H5 2.5995 . no
H8C Br1 3.1894 2_556 no
H11 Br1 2.4126 2_656 no
H11 H12B 2.2715 . no
H11 H17A 2.2297 . no
H12A N13 2.1341 2_657 no
H12A C12 3.0840 2_657 no
H12A C14 3.0145 2_657 no
H12A C18 3.0663 2_657 no
H12A H18A 2.5949 2_657 no
H12B H1A 2.5533 2_656 no
H12B H11 2.2715 . no
H12B Br1 2.7874 2_656 no
H17A H11 2.2297 . no
H17B C7 3.0551 2_666 no
H17C Br1 3.0631 . no
H18A H12A 2.5949 2_657 no
H18B H5A 2.4512 . no
H18C O1W 2.8945 2_666 no

loop_
_geom_hbond_atom_site_label_D
_geom_hbond_atom_site_label_H
_geom_hbond_atom_site_label_A
_geom_hbond_site_symmetry_A
_geom_hbond_distance_DH
_geom_hbond_distance_HA
_geom_hbond_distance_DA
_geom_hbond_angle_DHA
_geom_hbond_publ_flag
O1W H1A Br1 . 0.80 2.68 3.471(6) 170 yes
O1W H1B N1 2_566 0.80 2.06 2.848(6) 169 yes
N2 H2A N3 2_557 0.86 2.19 3.045(6) 175 yes
N2 H2B O1W 1_556 0.86 2.18 2.926(6) 145 yes
N11 H11 Br1 2_656 0.86 2.41 3.248(5) 164 yes
N12 H12A N13 2_657 0.86 2.13 2.993(6) 177 yes
N12 H12B Br1 2_656 0.86 2.79 3.537(5) 147 yes

loop_
_geom_torsion_atom_site_label_1
_geom_torsion_atom_site_label_2
_geom_torsion_atom_site_label_3
_geom_torsion_atom_site_label_4
_geom_torsion
_geom_torsion_publ_flag
C16 N11 C12 N12 -178.1(4) no
C16 N11 C12 N13 1.6(6) no
C12 N11 C16 C15 0.0(6) no
C12 N11 C16 C17 -178.7(4) no
C14 N13 C12 N11 -1.1(6) no
C14 N13 C12 N12 178.6(4) no
C12 N13 C14 C15 -0.9(6) no
C12 N13 C14 C18 178.7(4) no
C2 N1 C6 C7 178.4(4) no
C6 N1 C2 N2 179.9(4) no
C2 N1 C6 C5 -0.6(6) no
C6 N1 C2 N3 -1.6(6) no
C4 N3 C2 N2 -178.9(4) no
C4 N3 C2 N1 2.5(6) no
C2 N3 C4 C5 -1.2(6) no
C2 N3 C4 C8 178.6(4) no
N13 C14 C15 C16 2.5(7) no
C18 C14 C15 C16 -177.1(4) no
C14 C15 C16 N11 -2.0(6) no
C14 C15 C16 C17 176.6(4) no
C8 C4 C5 C6 179.4(4) no
N3 C4 C5 C6 -0.8(6) no
C4 C5 C6 N1 1.7(7) no
C4 C5 C6 C7 -177.2(4) no

loop_
_cod_related_entry_id
_cod_related_entry_database
_cod_related_entry_code
1 ChemSpider 21130908
